data_4306992
loop_
_publ_author_name
'Gianluca Ambrosi'
'Mauro Formica'
'Vieri Fusi'
'Luca Giorgi'
'Annalisa Guerri'
'Mauro Micheloni'
'Paola Paoli'
'Roberto Pontellini'
'Patrizia Rossi'

_publ_contact_author_address
;Institure of Chemical Science 
University of Urbino
Piazza Rinascimento 6 - 61029 Urbino - ITALY
;
_publ_contact_author_email vieri@uniurb.it
_publ_contact_author_fax +390722350032
_publ_contact_author_name 'Vieri Fusi'
_publ_contact_author_phone +390722350032
_publ_section_title
;
Modulating the M-M Distance in Dinuclear Complexes. New Ligand with a
2,2'-Biphenol Fragment as Key Unit: Synthesis, Coordination Behavior,
and Crystal Structures of Cu(II) and Zn(II) Dinuclear Complexes
;
_journal_name_full 'Inorganic Chemistry'
_journal_page_first 309
_journal_page_last 320
_journal_paper_doi 10.1021/ic061474n
_journal_volume 46
_journal_year 2007
_chemical_formula_sum 'C22 H38 Cl2 Cu2 N6 O12'
_chemical_formula_weight 776.56
_chemical_name_systematic
;
 ?
;
_space_group_IT_number 7
_symmetry_cell_setting monoclinic
_symmetry_space_group_name_Hall 'P -2yc'
_symmetry_space_group_name_H-M 'P 1 c 1'
_atom_sites_solution_hydrogens geom
_atom_sites_solution_primary direct
_atom_sites_solution_secondary difmap
_audit_creation_method SHELXL-97
_cell_angle_alpha 90.00
_cell_angle_beta 93.465(6)
_cell_angle_gamma 90.00
_cell_formula_units_Z 2
_cell_length_a 7.5752(8)
_cell_length_b 12.3110(4)
_cell_length_c 16.698(2)
_cell_measurement_temperature 293
_cell_volume 1554.4(3)
_computing_cell_refinement 'SMART, Siemens (1995)'
_computing_data_collection 'SMART, Siemens (1995)'
_computing_data_reduction 'SAINT, Siemens (1995)'
_computing_molecular_graphics 'ORTEP-3 (Farruggia, 1997)'
_computing_publication_material 'PARST-97 (Nardelli, 1997)'
_computing_structure_refinement 'SHELXL-97 (Sheldrick, 1997)'
_computing_structure_solution 'Sir97 (Altomare, 1997)'
_diffrn_ambient_temperature 293
_diffrn_measured_fraction_theta_full 0.922
_diffrn_measured_fraction_theta_max 0.922
_diffrn_measurement_device_type 'three circles SMART CCD'
_diffrn_measurement_method 'intensity from \w scans'
_diffrn_radiation_monochromator 'Goebel mirrors'
_diffrn_radiation_source 'Siemens rotating anode'
_diffrn_radiation_type CuK\a
_diffrn_radiation_wavelength 1.54180
_diffrn_reflns_av_R_equivalents 0.0440
_diffrn_reflns_av_sigmaI/netI 0.0879
_diffrn_reflns_limit_h_max 7
_diffrn_reflns_limit_h_min -7
_diffrn_reflns_limit_k_max 13
_diffrn_reflns_limit_k_min -12
_diffrn_reflns_limit_l_max 17
_diffrn_reflns_limit_l_min -16
_diffrn_reflns_number 4932
_diffrn_reflns_theta_full 56.19
_diffrn_reflns_theta_max 56.19
_diffrn_reflns_theta_min 3.59
_exptl_absorpt_coefficient_mu 3.874
_exptl_absorpt_correction_T_max 0.46
_exptl_absorpt_correction_T_min 0.26
_exptl_absorpt_correction_type empirical
_exptl_absorpt_process_details 'SADABS (Sheldrick, 1996)'
_exptl_crystal_colour blue-green
_exptl_crystal_density_diffrn 1.659
_exptl_crystal_density_method 'not measured'
_exptl_crystal_F_000 800
_exptl_crystal_size_max 0.4
_exptl_crystal_size_mid 0.3
_exptl_crystal_size_min 0.2
_refine_diff_density_max 0.477
_refine_diff_density_min -0.311
_refine_diff_density_rms 0.081
_refine_ls_abs_structure_details 'Flack H D (1983), Acta Cryst. A39, 876-881'
_refine_ls_abs_structure_Flack -0.02(5)
_refine_ls_extinction_method none
_refine_ls_goodness_of_fit_ref 0.887
_refine_ls_hydrogen_treatment constr
_refine_ls_matrix_type full
_refine_ls_number_parameters 365
_refine_ls_number_reflns 2867
_refine_ls_number_restraints 2
_refine_ls_restrained_S_all 0.887
_refine_ls_R_factor_all 0.1215
_refine_ls_R_factor_gt 0.0565
_refine_ls_shift/su_max 0.105
_refine_ls_shift/su_mean 0.005
_refine_ls_structure_factor_coef Fsqd
_refine_ls_weighting_details 'calc w=1/[\s^2^(Fo^2^)+(0.1031P)^2^+0.0000P] where P=(Fo^2^+2Fc^2^)/3'
_refine_ls_weighting_scheme calc
_refine_ls_wR_factor_gt 0.1377
_refine_ls_wR_factor_ref 0.1653
_reflns_number_gt 1403
_reflns_number_total 2867
_reflns_threshold_expression >2sigma(I)
_cod_data_source_file ic061474nsi20060804_034854_2.cif
_cod_data_source_block 6
_cod_database_code 4306992

loop_
_symmetry_equiv_pos_as_xyz
'x, y, z'
'x, -y, z+1/2'

loop_
_atom_site_label
_atom_site_type_symbol
_atom_site_fract_x
_atom_site_fract_y
_atom_site_fract_z
_atom_site_U_iso_or_equiv
_atom_site_adp_type
_atom_site_occupancy
_atom_site_symmetry_multiplicity
_atom_site_calc_flag
_atom_site_refinement_flags
_atom_site_disorder_assembly
_atom_site_disorder_group
Cu1 Cu 0.0231(2) -0.34642(16) -0.38586(13) 0.0797(8) Uani 1 1 d . . .
Cu2 Cu -0.0143(2) -0.13941(15) -0.24018(12) 0.0741(7) Uani 1 1 d . . .
Cl1 Cl 0.1958(8) 0.1047(4) -0.3652(4) 0.1201(18) Uani 1 1 d . . .
Cl2 Cl -0.5566(11) -0.2285(5) -0.5233(7) 0.176(4) Uani 1 1 d . . .
O1 O -0.2233(11) -0.3607(7) -0.3224(5) 0.064(2) Uani 1 1 d . . .
O2 O -0.0988(13) -0.3010(6) -0.1955(6) 0.067(3) Uani 1 1 d . . .
O3 O 0.0640(16) -0.2084(7) -0.3368(7) 0.098(4) Uani 1 1 d . . .
O4 O -0.523(2) -0.2234(11) -0.3134(12) 0.157(6) Uani 1 1 d . . .
O1A O 0.261(3) 0.1737(13) -0.4177(12) 0.168(6) Uiso 1 1 d . . .
O1B1 O 0.115(4) 0.009(2) -0.4064(15) 0.105(8) Uiso 0.50 1 d P . .
O1B2 O 0.028(5) 0.051(2) -0.3953(17) 0.117(8) Uiso 0.50 1 d P . .
O1C1 O 0.124(5) 0.160(3) -0.299(2) 0.159(11) Uiso 0.50 1 d P . .
O1C2 O 0.010(6) 0.168(3) -0.361(3) 0.186(14) Uiso 0.50 1 d P . .
O1D1 O 0.268(6) 0.096(3) -0.284(3) 0.179(14) Uiso 0.50 1 d P . .
O1D2 O 0.309(5) 0.009(3) -0.341(2) 0.151(11) Uiso 0.50 1 d P . .
O2A O -0.526(3) -0.3368(16) -0.5079(14) 0.171(7) Uiso 1 1 d . . .
O2B O -0.673(3) -0.1787(14) -0.4824(12) 0.165(6) Uiso 1 1 d . . .
O2C O -0.393(4) -0.1806(19) -0.5057(17) 0.240(11) Uiso 1 1 d . . .
O2D1 O -0.599(6) -0.217(4) -0.606(3) 0.207(19) Uiso 0.50 1 d P . .
O2D2 O -0.581(12) -0.321(6) -0.463(6) 0.33(4) Uiso 0.50 1 d P . .
N1 N -0.0194(17) -0.4901(10) -0.4384(10) 0.087(4) Uani 1 1 d . . .
N2 N -0.0417(18) -0.2818(11) -0.4970(10) 0.105(5) Uani 1 1 d . . .
H2A H -0.1393 -0.2404 -0.4954 0.126 Uiso 1 1 calc R . .
H2B H 0.0473 -0.2402 -0.5129 0.126 Uiso 1 1 calc R . .
N3 N 0.193(2) -0.4240(12) -0.3062(10) 0.110(5) Uiso 1 1 d . . .
N4 N -0.1005(17) -0.0683(9) -0.1418(8) 0.077(4) Uani 1 1 d . . .
N5 N -0.2204(19) -0.0604(12) -0.2962(8) 0.097(4) Uani 1 1 d . . .
H5A H -0.1906 -0.0353 -0.3442 0.116 Uiso 1 1 calc R . .
H5B H -0.3137 -0.1052 -0.3040 0.116 Uiso 1 1 calc R . .
N6 N 0.2312(16) -0.1096(9) -0.1909(9) 0.088(4) Uani 1 1 d . . .
H6A H 0.2888 -0.1728 -0.1823 0.106 Uiso 1 1 calc R . .
H6B H 0.2920 -0.0700 -0.2253 0.106 Uiso 1 1 calc R . .
C1 C -0.351(2) -0.4772(10) -0.2278(10) 0.070(4) Uani 1 1 d . . .
C2 C -0.2778(19) -0.4628(12) -0.3038(10) 0.067(4) Uani 1 1 d . . .
C3 C -0.268(2) -0.5518(11) -0.3556(10) 0.064(4) Uani 1 1 d . . .
C4 C -0.322(3) -0.6468(17) -0.3349(11) 0.096(6) Uani 1 1 d . . .
H4 H -0.3135 -0.7043 -0.3705 0.115 Uiso 1 1 calc R . .
C5 C -0.391(3) -0.6655(14) -0.2620(16) 0.107(7) Uani 1 1 d . . .
H5 H -0.4261 -0.7348 -0.2475 0.129 Uiso 1 1 calc R . .
C6 C -0.407(2) -0.5809(14) -0.2122(11) 0.088(5) Uani 1 1 d . . .
H6 H -0.4581 -0.5933 -0.1639 0.105 Uiso 1 1 calc R . .
C7 C -0.374(2) -0.3903(11) -0.1676(10) 0.065(4) Uani 1 1 d . . .
C8 C -0.2503(19) -0.3071(11) -0.1520(9) 0.060(4) Uani 1 1 d . . .
C9 C -0.269(2) -0.2312(11) -0.0925(10) 0.072(4) Uani 1 1 d . . .
C10 C -0.430(3) -0.2360(17) -0.0538(12) 0.125(9) Uani 1 1 d . . .
H10 H -0.4593 -0.1782 -0.0212 0.150 Uiso 1 1 calc R . .
C11 C -0.548(2) -0.3228(16) -0.0622(14) 0.094(6) Uani 1 1 d . . .
H11 H -0.6399 -0.3318 -0.0284 0.113 Uiso 1 1 calc R . .
C12 C -0.520(2) -0.3927(11) -0.1220(10) 0.069(4) Uani 1 1 d . . .
H12 H -0.6049 -0.4461 -0.1334 0.083 Uiso 1 1 calc R . .
C13 C -0.208(2) -0.5284(13) -0.4389(11) 0.096(5) Uani 1 1 d . . .
H13A H -0.2209 -0.5939 -0.4711 0.115 Uiso 1 1 calc R . .
H13B H -0.2846 -0.4733 -0.4639 0.115 Uiso 1 1 calc R . .
C14 C 0.013(4) -0.470(3) -0.5274(19) 0.141(9) Uani 1 1 d . . .
H14A H 0.1393 -0.4623 -0.5338 0.3(2) Uiso 1 1 calc R . .
H14B H -0.0296 -0.5310 -0.5595 0.3(3) Uiso 1 1 calc R . .
C15 C -0.075(4) -0.375(2) -0.5537(14) 0.156(10) Uani 1 1 d . . .
H15A H -0.2006 -0.3888 -0.5597 0.187 Uiso 1 1 calc R . .
H15B H -0.0353 -0.3546 -0.6060 0.187 Uiso 1 1 calc R . .
C16 C 0.099(3) -0.5727(16) -0.4020(13) 0.126(7) Uiso 1 1 d . . .
C17A C 0.263(5) -0.521(3) -0.372(2) 0.132(12) Uiso 0.70 1 d P . .
C17B C 0.136(9) -0.546(5) -0.307(4) 0.12(2) Uiso 0.30 1 d P . .
C18 C -0.1315(19) -0.1455(11) -0.0735(9) 0.074(4) Uani 1 1 d . . .
H18A H -0.0207 -0.1811 -0.0576 0.089 Uiso 1 1 calc R . .
H18B H -0.1669 -0.1035 -0.0280 0.089 Uiso 1 1 calc R . .
C19 C -0.264(2) -0.0039(13) -0.1644(12) 0.085(5) Uani 1 1 d . . .
H19A H -0.3681 -0.0483 -0.1575 0.103 Uiso 1 1 calc R . .
H19B H -0.2701 0.0588 -0.1294 0.103 Uiso 1 1 calc R . .
C20 C -0.264(3) 0.0304(15) -0.2435(16) 0.112(7) Uani 1 1 d . . .
H20A H -0.1775 0.0879 -0.2478 0.134 Uiso 1 1 calc R . .
H20B H -0.3793 0.0592 -0.2604 0.134 Uiso 1 1 calc R . .
C21 C 0.048(2) 0.0081(13) -0.1135(12) 0.094(6) Uani 1 1 d . . .
H21A H 0.0488 0.0713 -0.1482 0.112 Uiso 1 1 calc R . .
H21B H 0.0303 0.0326 -0.0593 0.112 Uiso 1 1 calc R . .
C22 C 0.224(2) -0.0509(13) -0.1151(11) 0.093(6) Uani 1 1 d . . .
H22A H 0.3201 0.0009 -0.1096 0.112 Uiso 1 1 calc R . .
H22B H 0.2361 -0.1016 -0.0706 0.112 Uiso 1 1 calc R . .

loop_
_atom_site_aniso_label
_atom_site_aniso_U_11
_atom_site_aniso_U_22
_atom_site_aniso_U_33
_atom_site_aniso_U_23
_atom_site_aniso_U_13
_atom_site_aniso_U_12
Cu1 0.0746(17) 0.0850(15) 0.0803(19) -0.0108(13) 0.0119(13) 0.0036(13)
Cu2 0.0659(16) 0.0708(12) 0.0856(19) -0.0059(13) 0.0050(12) -0.0064(12)
Cl1 0.141(5) 0.096(3) 0.126(5) 0.028(3) 0.035(4) -0.012(3)
Cl2 0.150(6) 0.102(4) 0.286(11) 0.028(5) 0.106(7) 0.048(4)
O1 0.070(6) 0.053(5) 0.068(7) 0.000(5) -0.003(5) 0.009(5)
O2 0.076(7) 0.046(5) 0.080(7) 0.007(5) 0.016(6) 0.000(4)
O3 0.131(10) 0.070(6) 0.097(9) -0.018(6) 0.045(7) -0.009(6)
O4 0.102(11) 0.164(12) 0.202(16) -0.025(12) -0.030(10) 0.014(10)
N1 0.064(10) 0.093(10) 0.107(12) 0.006(8) 0.024(8) 0.001(7)
N2 0.083(10) 0.113(10) 0.121(14) 0.038(11) 0.011(9) -0.003(8)
N4 0.065(9) 0.063(7) 0.106(11) 0.008(8) 0.018(7) -0.013(7)
N5 0.084(11) 0.118(12) 0.088(11) 0.005(10) 0.002(8) -0.003(9)
N6 0.063(8) 0.070(7) 0.133(13) 0.012(8) 0.016(8) 0.007(6)
C1 0.094(12) 0.039(8) 0.076(12) -0.003(8) -0.010(9) -0.007(7)
C2 0.059(10) 0.069(11) 0.074(12) 0.014(9) 0.000(8) 0.011(8)
C3 0.077(11) 0.039(8) 0.075(12) -0.023(9) -0.003(9) -0.001(7)
C4 0.117(16) 0.117(17) 0.048(12) -0.005(11) -0.038(11) -0.022(11)
C5 0.108(16) 0.061(12) 0.15(2) -0.004(13) 0.014(15) -0.014(9)
C6 0.062(10) 0.077(12) 0.123(16) 0.014(12) -0.004(9) -0.003(9)
C7 0.055(10) 0.062(9) 0.077(11) 0.020(8) -0.002(8) -0.010(8)
C8 0.053(10) 0.066(9) 0.060(11) 0.013(8) 0.000(8) 0.021(8)
C9 0.083(12) 0.060(9) 0.071(11) -0.003(9) -0.001(10) -0.013(8)
C10 0.15(2) 0.142(18) 0.087(14) 0.062(14) 0.045(14) 0.102(17)
C11 0.054(10) 0.101(13) 0.129(18) 0.035(13) 0.014(10) -0.024(10)
C12 0.083(12) 0.056(9) 0.069(11) -0.009(8) 0.004(9) -0.017(8)
C13 0.106(17) 0.089(11) 0.092(15) -0.011(10) 0.005(11) -0.011(10)
C14 0.11(2) 0.14(2) 0.17(3) -0.01(2) 0.045(18) -0.024(17)
C15 0.16(3) 0.22(3) 0.089(18) -0.08(2) 0.031(16) -0.03(2)
C18 0.065(10) 0.085(10) 0.071(11) -0.021(10) -0.007(8) 0.004(8)
C19 0.075(12) 0.077(10) 0.106(16) 0.038(10) 0.015(10) 0.020(9)
C20 0.071(13) 0.088(12) 0.17(2) 0.019(15) -0.027(13) 0.025(10)
C21 0.095(14) 0.088(11) 0.096(16) 0.005(10) -0.009(11) 0.025(11)
C22 0.076(13) 0.091(11) 0.113(15) -0.038(11) 0.014(11) -0.033(10)

loop_
_atom_type_symbol
_atom_type_description
_atom_type_scat_dispersion_real
_atom_type_scat_dispersion_imag
_atom_type_scat_source
C C 0.0181 0.0091 'International Tables Vol C Tables 4.2.6.8 and 6.1.1.4'
H H 0.0000 0.0000 'International Tables Vol C Tables 4.2.6.8 and 6.1.1.4'
N N 0.0311 0.0180 'International Tables Vol C Tables 4.2.6.8 and 6.1.1.4'
O O 0.0492 0.0322 'International Tables Vol C Tables 4.2.6.8 and 6.1.1.4'
Cl Cl 0.3639 0.7018 'International Tables Vol C Tables 4.2.6.8 and 6.1.1.4'
Cu Cu -1.9646 0.5888 'International Tables Vol C Tables 4.2.6.8 and 6.1.1.4'

loop_
_geom_angle_atom_site_label_1
_geom_angle_atom_site_label_2
_geom_angle_atom_site_label_3
_geom_angle
_geom_angle_site_symmetry_1
_geom_angle_site_symmetry_3
_geom_angle_publ_flag
O3 Cu1 N1 179.4(6) . . ?
O3 Cu1 N3 93.3(6) . . ?
N1 Cu1 N3 87.1(6) . . ?
O3 Cu1 N2 93.9(6) . . ?
N1 Cu1 N2 85.5(6) . . ?
N3 Cu1 N2 151.9(6) . . ?
O3 Cu1 O1 89.1(4) . . ?
N1 Cu1 O1 91.3(4) . . ?
N3 Cu1 O1 99.7(5) . . ?
N2 Cu1 O1 107.6(5) . . ?
O3 Cu2 N4 178.7(6) . . ?
O3 Cu2 N5 95.3(6) . . ?
N4 Cu2 N5 83.6(6) . . ?
O3 Cu2 N6 95.6(6) . . ?
N4 Cu2 N6 85.7(6) . . ?
N5 Cu2 N6 140.1(5) . . ?
O3 Cu2 O2 89.8(4) . . ?
N4 Cu2 O2 90.0(4) . . ?
N5 Cu2 O2 110.8(5) . . ?
N6 Cu2 O2 107.5(4) . . ?
O1A Cl1 O1D1 122.2(19) . . ?
O1A Cl1 O1C1 112.1(16) . . ?
O1D1 Cl1 O1C1 56.4(19) . . ?
O1A Cl1 O1B1 111.1(13) . . ?
O1D1 Cl1 O1B1 120.1(19) . . ?
O1C1 Cl1 O1B1 125.1(19) . . ?
O1A Cl1 O1B2 113.8(14) . . ?
O1D1 Cl1 O1B2 123(2) . . ?
O1C1 Cl1 O1B2 97(2) . . ?
O1B1 Cl1 O1B2 33.9(12) . . ?
O1A Cl1 O1D2 116.6(16) . . ?
O1D1 Cl1 O1D2 60.1(19) . . ?
O1C1 Cl1 O1D2 113(2) . . ?
O1B1 Cl1 O1D2 73.5(17) . . ?
O1B2 Cl1 O1D2 101.9(17) . . ?
O1A Cl1 O1C2 94.6(15) . . ?
O1D1 Cl1 O1C2 106(2) . . ?
O1C1 Cl1 O1C2 50.7(17) . . ?
O1B1 Cl1 O1C2 94.0(19) . . ?
O1B2 Cl1 O1C2 60.3(17) . . ?
O1D2 Cl1 O1C2 148.7(19) . . ?
O2B Cl2 O2A 117.9(13) . . ?
O2B Cl2 O2C 108.3(16) . . ?
O2A Cl2 O2C 103.6(14) . . ?
O2B Cl2 O2D1 110(2) . . ?
O2A Cl2 O2D1 108(2) . . ?
O2C Cl2 O2D1 109(2) . . ?
O2B Cl2 O2D2 84(4) . . ?
O2A Cl2 O2D2 35(3) . . ?
O2C Cl2 O2D2 108(4) . . ?
O2D1 Cl2 O2D2 133(4) . . ?
C2 O1 Cu1 117.3(8) . . ?
C8 O2 Cu2 118.9(7) . . ?
Cu1 O3 Cu2 134.1(6) . . ?
O1B2 O1B1 Cl1 74(3) . . ?
O1B2 O1B1 O1D2 119(4) . . ?
Cl1 O1B1 O1D2 53.8(14) . . ?
O1B1 O1B2 Cl1 72(3) . . ?
O1B1 O1B2 O1C2 136(4) . . ?
Cl1 O1B2 O1C2 64(2) . . ?
O1C2 O1C1 O1D1 132(4) . . ?
O1C2 O1C1 Cl1 72(3) . . ?
O1D1 O1C1 Cl1 61(3) . . ?
O1C1 O1C2 O1B2 99(3) . . ?
O1C1 O1C2 Cl1 58(2) . . ?
O1B2 O1C2 Cl1 55.8(17) . . ?
O1C1 O1D1 Cl1 62(3) . . ?
O1C1 O1D1 O1D2 121(4) . . ?
Cl1 O1D1 O1D2 62(3) . . ?
O1D1 O1D2 Cl1 58(2) . . ?
O1D1 O1D2 O1B1 101(3) . . ?
Cl1 O1D2 O1B1 52.7(15) . . ?
O2D2 O2A Cl2 83(6) . . ?
O2A O2D2 Cl2 62(5) . . ?
C16 N1 C13 110.0(13) . . ?
C16 N1 C14 112.5(18) . . ?
C13 N1 C14 104.7(16) . . ?
C16 N1 Cu1 110.8(12) . . ?
C13 N1 Cu1 114.1(10) . . ?
C14 N1 Cu1 104.4(14) . . ?
C15 N2 Cu1 107.4(13) . . ?
C17B N3 C17A 55(3) . . ?
C17B N3 Cu1 107(3) . . ?
C17A N3 Cu1 96.4(14) . . ?
C19 N4 C18 110.9(11) . . ?
C19 N4 C21 109.7(11) . . ?
C18 N4 C21 107.4(12) . . ?
C19 N4 Cu2 109.3(11) . . ?
C18 N4 Cu2 114.6(8) . . ?
C21 N4 Cu2 104.6(10) . . ?
C20 N5 Cu2 106.4(11) . . ?
C22 N6 Cu2 111.1(9) . . ?
C6 C1 C2 115.1(15) . . ?
C6 C1 C7 119.5(15) . . ?
C2 C1 C7 125.4(12) . . ?
O1 C2 C3 123.5(14) . . ?
O1 C2 C1 117.2(13) . . ?
C3 C2 C1 119.4(14) . . ?
C4 C3 C2 120.8(17) . . ?
C4 C3 C13 122.3(14) . . ?
C2 C3 C13 116.6(13) . . ?
C3 C4 C5 122.2(18) . . ?
C6 C5 C4 118.1(17) . . ?
C5 C6 C1 124.3(18) . . ?
C12 C7 C8 117.5(15) . . ?
C12 C7 C1 119.1(13) . . ?
C8 C7 C1 123.3(14) . . ?
C9 C8 O2 117.5(14) . . ?
C9 C8 C7 122.2(14) . . ?
O2 C8 C7 120.2(13) . . ?
C8 C9 C10 115.5(16) . . ?
C8 C9 C18 121.8(15) . . ?
C10 C9 C18 122.6(18) . . ?
C11 C10 C9 123.3(18) . . ?
C12 C11 C10 116.1(17) . . ?
C11 C12 C7 124.2(14) . . ?
N1 C13 C3 113.0(14) . . ?
C15 C14 N1 110(2) . . ?
C14 C15 N2 112(2) . . ?
C17A C16 N1 108.9(19) . . ?
C17A C16 C17B 59(3) . . ?
N1 C16 C17B 109(3) . . ?
C16 C17A C17B 66(3) . . ?
C16 C17A N3 103(2) . . ?
C17B C17A N3 57(3) . . ?
C17A C17B N3 68(3) . . ?
C17A C17B C16 55(3) . . ?
N3 C17B C16 103(4) . . ?
C9 C18 N4 114.7(12) . . ?
C20 C19 N4 110.5(14) . . ?
C19 C20 N5 110.7(15) . . ?
C22 C21 N4 109.4(12) . . ?
N6 C22 C21 109.4(14) . . ?

loop_
_geom_bond_atom_site_label_1
_geom_bond_atom_site_label_2
_geom_bond_distance
_geom_bond_site_symmetry_2
_geom_bond_publ_flag
Cu1 O3 1.904(10) . ?
Cu1 N1 1.992(14) . ?
Cu1 N3 2.032(16) . ?
Cu1 N2 2.051(15) . ?
Cu1 O1 2.208(9) . ?
Cu2 O3 1.947(10) . ?
Cu2 N4 2.005(13) . ?
Cu2 N5 2.021(14) . ?
Cu2 N6 2.021(13) . ?
Cu2 O2 2.232(8) . ?
Cl1 O1A 1.338(19) . ?
Cl1 O1D1 1.43(5) . ?
Cl1 O1C1 1.44(4) . ?
Cl1 O1B1 1.47(2) . ?
Cl1 O1B2 1.49(3) . ?
Cl1 O1D2 1.50(4) . ?
Cl1 O1C2 1.62(4) . ?
Cl2 O2B 1.30(2) . ?
Cl2 O2A 1.37(2) . ?
Cl2 O2C 1.39(3) . ?
Cl2 O2D1 1.40(5) . ?
Cl2 O2D2 1.54(8) . ?
O1 C2 1.365(16) . ?
O2 C8 1.396(16) . ?
O1B1 O1B2 0.86(3) . ?
O1B1 O1D2 1.78(5) . ?
O1B2 O1C2 1.56(4) . ?
O1C1 O1C2 1.32(5) . ?
O1C1 O1D1 1.36(5) . ?
O1D1 O1D2 1.47(5) . ?
O2A O2D2 0.90(9) . ?
N1 C16 1.46(2) . ?
N1 C13 1.50(2) . ?
N1 C14 1.54(3) . ?
N2 C15 1.50(2) . ?
N3 C17B 1.56(6) . ?
N3 C17A 1.73(4) . ?
N4 C19 1.502(19) . ?
N4 C18 1.514(18) . ?
N4 C21 1.52(2) . ?
N5 C20 1.47(2) . ?
N6 C22 1.461(19) . ?
C1 C6 1.374(19) . ?
C1 C2 1.43(2) . ?
C1 C7 1.48(2) . ?
C2 C3 1.40(2) . ?
C3 C4 1.29(2) . ?
C3 C13 1.52(2) . ?
C4 C5 1.37(2) . ?
C5 C6 1.34(2) . ?
C7 C12 1.38(2) . ?
C7 C8 1.40(2) . ?
C8 C9 1.38(2) . ?
C9 C10 1.42(2) . ?
C9 C18 1.504(19) . ?
C10 C11 1.39(3) . ?
C11 C12 1.34(2) . ?
C14 C15 1.40(3) . ?
C16 C17A 1.46(4) . ?
C16 C17B 1.63(7) . ?
C17A C17B 1.54(8) . ?
C19 C20 1.39(3) . ?
C21 C22 1.52(2) . ?
